data_7208156
loop_
_publ_author_name
'Sha, Jing-Quan'
'Sun, Jing-Wen'
'Wang, Cheng'
'Li, Guang-Ming'
'Yan, Peng-Fei'
'Li, Meng-Ting'
'Liu, Ming-Yuan'

_publ_section_title
;
 Syntheses of POM-templated MOFs containing the isomeric pyridyltetrazole
;
_journal_issue 15
_journal_name_full CrystEngComm
_journal_page_first 5053
_journal_paper_doi 10.1039/c2ce00025c
_journal_volume 14
_journal_year 2012
_chemical_formula_moiety 'Ag O40 P W12, 2(C12 H8 Ag3 N10) '
_chemical_formula_sum 'C24 H16 Ag7 N20 O40 P W12'
_chemical_formula_weight 4216.71
_chemical_name_systematic
;
?
;
_space_group_IT_number 2
_symmetry_cell_setting triclinic
_symmetry_space_group_name_Hall '-P 1'
_symmetry_space_group_name_H-M 'P -1'
_atom_sites_solution_hydrogens geom
_atom_sites_solution_primary direct
_atom_sites_solution_secondary difmap
_audit_creation_method SHELXL-97
_cell_angle_alpha 96.035(5)
_cell_angle_beta 112.394(5)
_cell_angle_gamma 97.434(5)
_cell_formula_units_Z 1
_cell_length_a 10.231(5)
_cell_length_b 12.979(5)
_cell_length_c 13.330(5)
_cell_measurement_temperature 293(2)
_cell_volume 1599.6(12)
_computing_cell_refinement 'Bruker XSCANS'
_computing_data_collection 'Bruker XSCANS'
_computing_data_reduction 'Bruker SHELXTL'
_computing_molecular_graphics 'Bruker SHELXTL'
_computing_publication_material 'Bruker SHELXTL'
_computing_structure_refinement 'SHELXL-97 (Sheldrick, 1997)'
_computing_structure_solution 'Bruker SHELXTL'
_diffrn_ambient_temperature 293(2)
_diffrn_measured_fraction_theta_full 0.985
_diffrn_measured_fraction_theta_max 0.985
_diffrn_measurement_device_type 'Bruker P4'
_diffrn_measurement_method '\w scans'
_diffrn_radiation_monochromator graphite
_diffrn_radiation_source 'fine-focus sealed tube'
_diffrn_radiation_type MoK\a
_diffrn_radiation_wavelength 0.71069
_diffrn_reflns_av_R_equivalents 0.0360
_diffrn_reflns_av_sigmaI/netI 0.0844
_diffrn_reflns_limit_h_max 12
_diffrn_reflns_limit_h_min -11
_diffrn_reflns_limit_k_max 15
_diffrn_reflns_limit_k_min -8
_diffrn_reflns_limit_l_max 15
_diffrn_reflns_limit_l_min -15
_diffrn_reflns_number 8087
_diffrn_reflns_theta_full 25.00
_diffrn_reflns_theta_max 25.00
_diffrn_reflns_theta_min 1.61
_exptl_absorpt_coefficient_mu 23.688
_exptl_absorpt_correction_T_max 0.011
_exptl_absorpt_correction_T_min 0.005
_exptl_absorpt_correction_type multi-scan
_exptl_absorpt_process_details sadabs(Sheldrick,1996)
_exptl_crystal_colour red
_exptl_crystal_density_diffrn 4.377
_exptl_crystal_density_method 'not measured'
_exptl_crystal_F_000 1852
_exptl_crystal_size_max 0.35
_exptl_crystal_size_mid 0.2
_exptl_crystal_size_min 0.19
_refine_diff_density_max 4.436
_refine_diff_density_min -2.897
_refine_diff_density_rms 0.567
_refine_ls_extinction_method none
_refine_ls_goodness_of_fit_ref 1.040
_refine_ls_hydrogen_treatment constr
_refine_ls_matrix_type full
_refine_ls_number_parameters 470
_refine_ls_number_reflns 5555
_refine_ls_number_restraints 222
_refine_ls_restrained_S_all 1.027
_refine_ls_R_factor_all 0.0967
_refine_ls_R_factor_gt 0.0623
_refine_ls_shift/su_max 0.000
_refine_ls_shift/su_mean 0.000
_refine_ls_structure_factor_coef Fsqd
_refine_ls_weighting_details 'calc w=1/[\s^2^(Fo^2^)+(0.1111P)^2^+25.9421P] where P=(Fo^2^+2Fc^2^)/3'
_refine_ls_weighting_scheme calc
_refine_ls_wR_factor_gt 0.1712
_refine_ls_wR_factor_ref 0.2002
_reflns_number_gt 3799
_reflns_number_total 5638
_reflns_threshold_expression >2sigma(I)
_cod_data_source_file c2ce00025c.txt
_cod_data_source_block 2
_cod_depositor_comments
;
The following automatic conversions were performed:

'_symmetry_cell_setting' value 'Triclinic' changed to 'triclinic'
according to /home/saulius/struct/CIF-dictionaries/cif_core.dic
dictionary named 'cif_core.dic' version 2.4.1 from 2010-06-29.

Automatic conversion script
Id: cif_fix_values 1891 2012-01-12 08:04:46Z andrius 
;
_cod_original_sg_symbol_H-M P-1
_cod_original_formula_sum 'C24 H16 Ag7 N20 O40 P W12 '
_cod_database_code 7208156

loop_
_symmetry_equiv_pos_as_xyz
'x, y, z'
'-x, -y, -z'

loop_
_atom_site_label
_atom_site_type_symbol
_atom_site_fract_x
_atom_site_fract_y
_atom_site_fract_z
_atom_site_U_iso_or_equiv
_atom_site_adp_type
_atom_site_occupancy
_atom_site_symmetry_multiplicity
_atom_site_calc_flag
_atom_site_refinement_flags
C1 C 0.631(3) 0.841(2) 0.652(2) 0.020(5) Uani 1 1 d U
H1 H 0.7136 0.8154 0.6903 0.025 Uiso 1 1 calc R
C2 C 0.469(3) 0.954(2) 0.645(2) 0.024(5) Uani 1 1 d U
H2 H 0.4405 1.0035 0.6836 0.029 Uiso 1 1 calc R
C3 C 0.434(3) 0.856(2) 0.482(2) 0.026(5) Uani 1 1 d U
H3 H 0.3895 0.8415 0.4051 0.031 Uiso 1 1 calc R
C4 C 0.586(3) 0.9148(18) 0.7010(19) 0.013(4) Uani 1 1 d U
C5 C 0.658(2) 0.9546(18) 0.8242(19) 0.014(5) Uani 1 1 d .
C6 C 0.121(3) 0.821(2) 0.622(2) 0.018(5) Uani 1 1 d U
C7 C 0.187(3) 0.739(2) 0.597(2) 0.022(6) Uani 1 1 d U
C8 C 0.298(3) 0.707(2) 0.677(2) 0.036(7) Uani 1 1 d .
H8 H 0.3378 0.7436 0.7485 0.043 Uiso 1 1 calc R
C9 C 0.143(4) 0.688(2) 0.489(3) 0.042(9) Uani 1 1 d .
H9 H 0.0707 0.7107 0.4339 0.051 Uiso 1 1 calc R
C10 C 0.298(4) 0.576(2) 0.539(3) 0.039(8) Uani 1 1 d U
H10 H 0.3386 0.5215 0.5191 0.047 Uiso 1 1 calc R
C11 C 0.546(3) 0.803(2) 0.538(2) 0.028(5) Uani 1 1 d U
H11 H 0.5629 0.7446 0.5015 0.034 Uiso 1 1 calc R
C12 C 0.351(4) 0.621(2) 0.652(3) 0.047(10) Uani 1 1 d .
H12 H 0.4180 0.5927 0.7056 0.057 Uiso 1 1 calc R
N1 N 0.812(2) 0.9922(18) 0.9883(16) 0.020(5) Uani 1 1 d .
N2 N 0.799(2) 0.9623(16) 0.8810(17) 0.018(5) Uani 1 1 d .
N3 N 0.056(2) 0.9397(17) 0.7096(18) 0.025(6) Uani 1 1 d .
N4 N -0.031(2) 0.9236(17) 0.6010(18) 0.024(5) Uani 1 1 d .
N5 N 0.002(2) 0.8523(19) 0.5446(17) 0.026(5) Uani 1 1 d .
N6 N 0.391(2) 0.9253(17) 0.5348(17) 0.021(4) Uani 1 1 d U
N7 N 0.690(2) 1.0002(16) 0.9878(16) 0.018(5) Uani 1 1 d U
N8 N 0.155(2) 0.8775(15) 0.7207(15) 0.013(4) Uani 1 1 d U
N9 N 0.198(3) 0.607(2) 0.461(2) 0.060(10) Uani 1 1 d .
N10 N 0.585(2) 0.9732(16) 0.8805(16) 0.014(4) Uani 1 1 d U
O1 O 0.111(2) 0.3126(16) 0.3380(16) 0.038(5) Uani 1 1 d .
O2 O 0.244(2) 0.6764(15) 0.2491(16) 0.033(5) Uani 1 1 d U
O3 O 0.355(2) 0.4474(15) 0.1435(17) 0.038(5) Uani 1 1 d U
O4 O -0.269(2) 0.616(2) 0.0661(18) 0.051(7) Uani 1 1 d .
O5 O 0.281(2) 0.5749(18) -0.096(2) 0.064(9) Uani 1 1 d .
O6 O 0.191(2) 0.7723(17) 0.0749(19) 0.044(6) Uani 1 1 d U
O7 O -0.362(2) 0.7574(15) -0.0802(17) 0.033(5) Uani 1 1 d .
O8 O 0.166(2) 0.3001(18) 0.1557(18) 0.044(6) Uani 1 1 d U
O9 O -0.019(2) 0.6694(18) 0.2272(18) 0.049(6) Uani 1 1 d U
O10 O 0.373(2) 0.6428(15) 0.1180(16) 0.031(5) Uani 1 1 d U
O11 O 0.058(4) 0.548(3) -0.069(3) 0.024(8) Uiso 0.50 1 d P
O12 O -0.243(2) 0.5767(15) 0.2690(15) 0.028(4) Uani 1 1 d .
O13 O -0.034(2) 0.4701(16) 0.2584(17) 0.042(6) Uani 1 1 d U
O14 O 0.103(2) 0.7097(18) -0.135(2) 0.058(8) Uani 1 1 d .
O15 O 0.230(3) 0.4847(15) 0.281(2) 0.049(7) Uani 1 1 d .
O16 O 0.142(2) 0.8652(14) 0.2568(16) 0.032(5) Uani 1 1 d U
O17 O 0.500(2) 0.6033(16) 0.3310(16) 0.036(5) Uani 1 1 d U
O18 O 0.393(2) 0.7894(14) -0.0146(18) 0.031(5) Uani 1 1 d .
O19 O -0.074(2) 0.7587(19) 0.0560(18) 0.051(6) Uani 1 1 d U
O20 O -0.054(3) 0.591(2) 0.054(2) 0.010(7) Uiso 0.50 1 d P
O21 O 0.120(3) 0.586(2) 0.060(3) 0.015(7) Uiso 0.50 1 d P
O22 O 0.113(3) 0.463(2) 0.084(2) 0.010(7) Uiso 0.50 1 d P
P1 P 0.0000 0.5000 0.0000 0.0058(16) Uani 1 2 d SU
Ag1 Ag -0.5000 0.5000 0.0000 0.0702(15) Uani 1 2 d S
Ag2 Ag -0.0063(2) 0.97860(19) 0.84881(17) 0.0307(6) Uani 1 1 d .
Ag3 Ag 0.3611(2) 0.94814(19) 0.86413(17) 0.0283(5) Uani 1 1 d .
Ag4 Ag -0.2076(3) 1.0064(2) 0.54591(19) 0.0384(6) Uani 1 1 d .
W1 W 0.09642(12) 0.74896(8) 0.17069(9) 0.0207(3) Uani 1 1 d .
W2 W 0.34032(12) 0.57031(9) 0.22399(9) 0.0216(3) Uani 1 1 d .
W3 W 0.26796(12) 0.69613(8) -0.00901(10) 0.0244(3) Uani 1 1 d .
W4 W -0.24442(13) 0.67783(9) -0.05016(11) 0.0310(3) Uani 1 1 d .
W5 W 0.07285(14) 0.36974(9) 0.23001(10) 0.0301(3) Uani 1 1 d .
W6 W -0.16533(14) 0.55183(11) 0.18534(10) 0.0326(3) Uani 1 1 d .

loop_
_atom_site_aniso_label
_atom_site_aniso_U_11
_atom_site_aniso_U_22
_atom_site_aniso_U_33
_atom_site_aniso_U_23
_atom_site_aniso_U_13
_atom_site_aniso_U_12
C1 0.017(10) 0.025(11) 0.016(9) 0.001(8) 0.002(8) 0.010(8)
C2 0.020(11) 0.034(12) 0.017(8) 0.005(9) 0.002(8) 0.017(9)
C3 0.028(11) 0.032(12) 0.014(9) 0.005(8) 0.004(8) 0.007(9)
C4 0.018(7) 0.013(7) 0.009(7) 0.009(6) 0.003(6) 0.007(6)
C5 0.007(12) 0.013(12) 0.014(13) -0.009(10) 0.000(10) -0.002(9)
C6 0.016(9) 0.026(9) 0.013(9) -0.004(7) 0.010(7) 0.005(7)
C7 0.027(10) 0.020(9) 0.024(9) 0.000(7) 0.013(8) 0.012(8)
C8 0.035(18) 0.04(2) 0.023(17) 0.008(14) 0.006(14) 0.005(15)
C9 0.06(2) 0.031(18) 0.031(18) 0.000(14) 0.006(16) 0.025(16)
C10 0.045(11) 0.032(11) 0.043(11) 0.005(8) 0.022(9) 0.004(8)
C11 0.031(8) 0.034(8) 0.021(7) -0.004(6) 0.012(6) 0.012(6)
C12 0.05(2) 0.024(17) 0.09(3) 0.022(18) 0.03(2) 0.023(15)
N1 0.018(12) 0.038(14) 0.011(11) 0.011(10) 0.007(9) 0.013(10)
N2 0.012(11) 0.016(11) 0.026(13) 0.011(9) 0.006(10) 0.004(9)
N3 0.019(12) 0.024(13) 0.024(13) -0.008(10) -0.002(10) 0.017(10)
N4 0.032(14) 0.025(13) 0.022(13) 0.016(10) 0.011(11) 0.017(10)
N5 0.018(12) 0.039(14) 0.007(11) -0.002(10) -0.006(9) -0.003(10)
N6 0.022(7) 0.025(8) 0.014(6) 0.002(6) 0.003(5) 0.007(6)
N7 0.011(8) 0.027(8) 0.011(8) 0.003(7) 0.003(6) -0.008(6)
N8 0.014(8) 0.013(8) 0.009(8) 0.004(6) -0.001(6) 0.005(6)
N9 0.06(2) 0.06(2) 0.046(18) -0.032(15) 0.004(16) 0.027(16)
N10 0.014(8) 0.021(8) 0.010(8) 0.009(6) 0.005(6) 0.006(6)
O1 0.031(12) 0.034(12) 0.029(12) 0.011(9) -0.010(10) -0.003(9)
O2 0.042(9) 0.032(8) 0.035(8) 0.018(7) 0.019(7) 0.021(7)
O3 0.049(9) 0.023(8) 0.044(9) -0.007(7) 0.030(7) -0.009(7)
O4 0.021(12) 0.082(18) 0.030(13) 0.033(12) -0.011(10) -0.012(11)
O5 0.035(14) 0.045(15) 0.068(17) -0.035(13) -0.025(12) 0.027(11)
O6 0.048(9) 0.042(9) 0.052(9) 0.011(7) 0.022(7) 0.033(7)
O7 0.024(11) 0.038(12) 0.044(13) 0.023(10) 0.014(10) 0.019(9)
O8 0.050(9) 0.049(9) 0.042(9) -0.008(7) 0.036(8) -0.002(7)
O9 0.044(9) 0.051(9) 0.041(9) 0.036(8) 0.002(7) -0.008(7)
O10 0.045(9) 0.035(8) 0.032(8) 0.020(6) 0.024(7) 0.032(7)
O12 0.024(11) 0.039(12) 0.027(11) 0.006(9) 0.017(9) 0.003(9)
O13 0.037(9) 0.035(9) 0.039(9) -0.011(7) -0.002(7) 0.026(7)
O14 0.035(13) 0.040(14) 0.070(17) -0.031(12) -0.007(12) 0.026(11)
O15 0.090(19) 0.010(10) 0.080(18) -0.001(10) 0.072(16) 0.004(11)
O16 0.048(9) 0.020(8) 0.028(8) 0.003(6) 0.012(7) 0.015(7)
O17 0.021(8) 0.044(9) 0.031(8) -0.011(7) 0.004(7) 0.004(7)
O18 0.023(11) 0.019(10) 0.061(14) 0.016(10) 0.023(10) 0.011(8)
O19 0.048(10) 0.060(10) 0.036(9) 0.023(8) 0.010(7) -0.007(7)
P1 0.0058(18) 0.0055(18) 0.0060(18) 0.0013(10) 0.0022(11) 0.0016(10)
Ag1 0.0181(19) 0.066(3) 0.121(4) 0.041(3) 0.015(2) 0.0075(18)
Ag2 0.0213(12) 0.0541(15) 0.0180(11) 0.0013(10) 0.0071(9) 0.0176(10)
Ag3 0.0179(11) 0.0508(14) 0.0163(11) 0.0024(10) 0.0065(9) 0.0101(10)
Ag4 0.0306(13) 0.0556(16) 0.0303(13) 0.0184(12) 0.0050(11) 0.0256(12)
W1 0.0282(6) 0.0143(6) 0.0187(6) 0.0001(4) 0.0086(5) 0.0051(5)
W2 0.0192(6) 0.0219(6) 0.0208(6) 0.0003(5) 0.0049(5) 0.0057(4)
W3 0.0257(6) 0.0165(6) 0.0331(7) 0.0046(5) 0.0138(5) 0.0048(5)
W4 0.0312(7) 0.0270(7) 0.0414(8) 0.0127(6) 0.0166(6) 0.0156(5)
W5 0.0463(8) 0.0242(7) 0.0252(7) 0.0103(5) 0.0156(6) 0.0160(6)
W6 0.0313(7) 0.0434(8) 0.0283(7) 0.0048(6) 0.0158(6) 0.0135(6)

loop_
_atom_type_symbol
_atom_type_description
_atom_type_scat_dispersion_real
_atom_type_scat_dispersion_imag
_atom_type_scat_source
C C 0.0033 0.0016 'International Tables Vol C Tables 4.2.6.8 and 6.1.1.4'
H H 0.0000 0.0000 'International Tables Vol C Tables 4.2.6.8 and 6.1.1.4'
N N 0.0061 0.0033 'International Tables Vol C Tables 4.2.6.8 and 6.1.1.4'
O O 0.0106 0.0060 'International Tables Vol C Tables 4.2.6.8 and 6.1.1.4'
P P 0.1023 0.0942 'International Tables Vol C Tables 4.2.6.8 and 6.1.1.4'
Ag Ag -0.8971 1.1015 'International Tables Vol C Tables 4.2.6.8 and 6.1.1.4'
W W -0.8490 6.8722 'International Tables Vol C Tables 4.2.6.8 and 6.1.1.4'

loop_
_geom_angle_atom_site_label_1
_geom_angle_atom_site_label_2
_geom_angle_atom_site_label_3
_geom_angle
_geom_angle_site_symmetry_1
_geom_angle_site_symmetry_3
C4 C1 C11 117(2) . .
C4 C1 H1 121.7 . .
C11 C1 H1 121.7 . .
C4 C2 N6 124(2) . .
C4 C2 H2 118.1 . .
N6 C2 H2 118.1 . .
N6 C3 C11 121(2) . .
N6 C3 H3 119.4 . .
C11 C3 H3 119.4 . .
C1 C4 C2 122(2) . .
C1 C4 C5 122(2) . .
C2 C4 C5 116(2) . .
N10 C5 N2 116(2) . .
N10 C5 C4 121(2) . .
N2 C5 C4 122(2) . .
N8 C6 N5 109(2) . .
N8 C6 C7 127(2) . .
N5 C6 C7 124(2) . .
C8 C7 C9 117(2) . .
C8 C7 C6 122(3) . .
C9 C7 C6 121(2) . .
C12 C8 C7 121(3) . .
C12 C8 H8 119.7 . .
C7 C8 H8 119.7 . .
N9 C9 C7 124(3) . .
N9 C9 H9 118.2 . .
C7 C9 H9 118.2 . .
N9 C10 C12 124(3) . .
N9 C10 H10 117.8 . .
C12 C10 H10 117.8 . .
C3 C11 C1 118(2) . .
C3 C11 H11 120.8 . .
C1 C11 H11 120.8 . .
C8 C12 C10 117(3) . .
C8 C12 H12 121.7 . .
C10 C12 H12 121.7 . .
N7 N1 N2 109.6(19) . .
N7 N1 Ag2 119.4(16) . 2_677
N2 N1 Ag2 130.9(15) . 2_677
C5 N2 N1 101.6(19) . .
C5 N2 Ag2 137.6(18) . 1_655
N1 N2 Ag2 118.5(15) . 1_655
N8 N3 N4 106.7(19) . .
N8 N3 Ag2 118.8(16) . .
N4 N3 Ag2 126.4(16) . .
N5 N4 N3 112(2) . .
N5 N4 Ag4 128.5(18) . .
N3 N4 Ag4 119.4(16) . .
N4 N5 C6 105(2) . .
C3 N6 C2 117(2) . .
C3 N6 Ag4 122.1(18) . 2_576
C2 N6 Ag4 120.4(17) . 2_576
N1 N7 N10 110.0(19) . .
N1 N7 Ag3 127.1(16) . 2_677
N10 N7 Ag3 122.9(15) . 2_677
C6 N8 N3 107.2(19) . .
C6 N8 Ag3 134.7(16) . .
N3 N8 Ag3 110.7(14) . .
C10 N9 C9 117(3) . .
C5 N10 N7 102.7(19) . .
C5 N10 Ag3 140.0(17) . .
N7 N10 Ag3 116.0(14) . .
W2 O2 W1 140.4(11) . .
W4 O3 W2 142.2(12) 2_565 .
W6 O4 W4 139.6(13) . .
W6 O4 Ag1 99.6(9) . .
W4 O4 Ag1 110.8(9) . .
W6 O5 W3 140.0(14) 2_565 .
W6 O5 Ag1 96.8(8) 2_565 1_655
W3 O5 Ag1 112.7(9) . 1_655
W3 O6 W1 139.2(13) . .
W5 O8 W4 139.2(14) . 2_565
W6 O9 W1 141.0(14) . .
W3 O10 W2 139.1(12) . .
P1 O11 O21 57.5(18) . .
P1 O11 O22 55.4(17) . 2_565
O21 O11 O22 94(2) . 2_565
P1 O11 W5 127(2) . 2_565
O21 O11 W5 133(2) . 2_565
O22 O11 W5 71.6(16) 2_565 2_565
P1 O11 W3 127(2) . .
O21 O11 W3 69.2(17) . .
O22 O11 W3 135(2) 2_565 .
W5 O11 W3 89.8(12) 2_565 .
W6 O13 W5 140.7(12) . .
W5 O14 W3 139.0(15) 2_565 .
W2 O15 W5 139.1(14) . .
W1 O19 W4 142.6(14) . .
P1 O20 O22 51.5(13) . 2_565
P1 O20 O21 50.9(14) . .
O22 O20 O21 85(2) 2_565 .
P1 O20 W1 124.9(16) . .
O22 O20 W1 136.1(19) 2_565 .
O21 O20 W1 74.1(15) . .
P1 O20 W4 123.7(16) . .
O22 O20 W4 72.2(14) 2_565 .
O21 O20 W4 134.0(19) . .
W1 O20 W4 94.8(10) . .
P1 O20 W6 119.1(16) . .
O22 O20 W6 128.5(18) 2_565 .
O21 O20 W6 131.1(19) . .
W1 O20 W6 93.0(10) . .
W4 O20 W6 93.2(10) . .
P1 O21 O11 55.8(17) . .
P1 O21 O22 55.0(15) . .
O11 O21 O22 92(2) . .
P1 O21 O20 58.2(15) . .
O11 O21 O20 91(2) . .
O22 O21 O20 93(2) . .
P1 O21 W3 129.3(19) . .
O11 O21 W3 73.6(18) . .
O22 O21 W3 133(2) . .
O20 O21 W3 130.0(19) . .
P1 O21 W2 124.0(18) . .
O11 O21 W2 136(2) . .
O22 O21 W2 69.1(15) . .
O20 O21 W2 127.8(19) . .
W3 O21 W2 90.8(11) . .
P1 O22 O21 54.9(15) . .
P1 O22 O11 53.7(16) . 2_565
O21 O22 O11 92(2) . 2_565
P1 O22 O20 58.9(15) . 2_565
O21 O22 O20 93(2) . 2_565
O11 O22 O20 89(2) 2_565 2_565
P1 O22 W2 126.8(17) . .
O21 O22 W2 72.0(15) . .
O11 O22 W2 133(2) 2_565 .
O20 O22 W2 134.6(19) 2_565 .
P1 O22 W4 125.4(17) . 2_565
O21 O22 W4 131(2) . 2_565
O11 O22 W4 129(2) 2_565 2_565
O20 O22 W4 66.5(13) 2_565 2_565
W2 O22 W4 90.8(10) . 2_565
P1 O22 W5 123.3(17) . .
O21 O22 W5 135.1(19) . .
O11 O22 W5 69.6(16) 2_565 .
O20 O22 W5 125.6(18) 2_565 .
W2 O22 W5 90.6(10) . .
W4 O22 W5 88.9(9) 2_565 .
O11 P1 O11 180(3) 2_565 .
O11 P1 O21 66.7(19) 2_565 2_565
O11 P1 O21 113.3(19) . 2_565
O11 P1 O21 113.3(19) 2_565 .
O11 P1 O21 66.7(19) . .
O21 P1 O21 180(2) 2_565 .
O11 P1 O22 70.9(18) 2_565 .
O11 P1 O22 109.1(18) . .
O21 P1 O22 109.9(17) 2_565 .
O21 P1 O22 70.1(17) . .
O11 P1 O22 109.1(18) 2_565 2_565
O11 P1 O22 70.9(18) . 2_565
O21 P1 O22 70.1(17) 2_565 2_565
O21 P1 O22 109.9(17) . 2_565
O22 P1 O22 180.000(5) . 2_565
O11 P1 O20 75.0(18) 2_565 .
O11 P1 O20 105.0(18) . .
O21 P1 O20 109.1(16) 2_565 .
O21 P1 O20 70.9(16) . .
O22 P1 O20 110.4(16) . .
O22 P1 O20 69.6(16) 2_565 .
O11 P1 O20 105.0(18) 2_565 2_565
O11 P1 O20 75.0(18) . 2_565
O21 P1 O20 70.9(16) 2_565 2_565
O21 P1 O20 109.1(16) . 2_565
O22 P1 O20 69.6(16) . 2_565
O22 P1 O20 110.4(16) 2_565 2_565
O20 P1 O20 180.000(4) . 2_565
O4 Ag1 O4 180.0(11) 2_465 .
O4 Ag1 O5 117.8(8) 2_465 2_565
O4 Ag1 O5 62.2(8) . 2_565
O4 Ag1 O5 62.2(8) 2_465 1_455
O4 Ag1 O5 117.8(8) . 1_455
O5 Ag1 O5 180.000(1) 2_565 1_455
O4 Ag1 W6 34.3(5) 2_465 2_465
O4 Ag1 W6 145.7(5) . 2_465
O5 Ag1 W6 145.6(5) 2_565 2_465
O5 Ag1 W6 34.4(5) 1_455 2_465
O4 Ag1 W6 145.7(5) 2_465 .
O4 Ag1 W6 34.3(5) . .
O5 Ag1 W6 34.4(5) 2_565 .
O5 Ag1 W6 145.6(5) 1_455 .
W6 Ag1 W6 180.00(5) 2_465 .
N2 Ag2 N3 138.3(8) 1_455 .
N2 Ag2 N1 108.9(7) 1_455 2_677
N3 Ag2 N1 110.8(8) . 2_677
N10 Ag3 N8 131.6(7) . .
N10 Ag3 N7 119.7(7) . 2_677
N8 Ag3 N7 108.7(7) . 2_677
N6 Ag4 N4 170.7(8) 2_576 .
O16 W1 O19 104.4(10) . .
O16 W1 O9 100.1(10) . .
O19 W1 O9 86.9(9) . .
O16 W1 O6 104.4(10) . .
O19 W1 O6 87.6(10) . .
O9 W1 O6 155.4(10) . .
O16 W1 O2 101.7(9) . .
O19 W1 O2 153.7(10) . .
O9 W1 O2 85.8(9) . .
O6 W1 O2 88.6(9) . .
O16 W1 O20 157.6(10) . .
O19 W1 O20 61.3(10) . .
O9 W1 O20 63.9(11) . .
O6 W1 O20 92.5(10) . .
O2 W1 O20 93.0(9) . .
O17 W2 O2 102.5(9) . .
O17 W2 O3 104.1(9) . .
O2 W2 O3 153.4(9) . .
O17 W2 O10 102.0(10) . .
O2 W2 O10 87.6(8) . .
O3 W2 O10 86.7(8) . .
O17 W2 O15 102.2(11) . .
O2 W2 O15 85.9(9) . .
O3 W2 O15 88.8(8) . .
O10 W2 O15 155.8(11) . .
O17 W2 O22 160.6(10) . .
O2 W2 O22 91.3(9) . .
O3 W2 O22 63.0(10) . .
O10 W2 O22 92.0(10) . .
O15 W2 O22 64.9(11) . .
O17 W2 O21 160.5(11) . .
O2 W2 O21 65.3(9) . .
O3 W2 O21 89.0(10) . .
O10 W2 O21 63.7(10) . .
O15 W2 O21 92.4(11) . .
O22 W2 O21 38.9(10) . .
O18 W3 O6 101.9(10) . .
O18 W3 O10 101.9(10) . .
O6 W3 O10 88.3(8) . .
O18 W3 O5 102.8(11) . .
O6 W3 O5 155.3(12) . .
O10 W3 O5 88.6(9) . .
O18 W3 O14 100.9(11) . .
O6 W3 O14 86.3(9) . .
O10 W3 O14 157.2(11) . .
O5 W3 O14 87.1(9) . .
O18 W3 O21 162.0(11) . .
O6 W3 O21 66.1(10) . .
O10 W3 O21 65.7(10) . .
O5 W3 O21 90.3(12) . .
O14 W3 O21 92.0(12) . .
O18 W3 O11 160.7(11) . .
O6 W3 O11 90.4(11) . .
O10 W3 O11 93.1(10) . .
O5 W3 O11 65.3(12) . .
O14 W3 O11 64.8(12) . .
O21 W3 O11 37.2(11) . .
O7 W4 O19 106.0(11) . .
O7 W4 O3 101.2(10) . 2_565
O19 W4 O3 152.7(10) . 2_565
O7 W4 O8 99.8(10) . 2_565
O19 W4 O8 87.5(10) . 2_565
O3 W4 O8 87.4(9) 2_565 2_565
O7 W4 O4 104.1(10) . .
O19 W4 O4 87.3(9) . .
O3 W4 O4 86.6(10) 2_565 .
O8 W4 O4 156.0(10) 2_565 .
O7 W4 O20 161.1(10) . .
O19 W4 O20 60.5(10) . .
O3 W4 O20 93.1(10) 2_565 .
O8 W4 O20 93.1(10) 2_565 .
O4 W4 O20 64.1(10) . .
O7 W4 O22 157.6(10) . 2_565
O19 W4 O22 91.0(11) . 2_565
O3 W4 O22 62.6(10) 2_565 2_565
O8 W4 O22 65.8(10) 2_565 2_565
O4 W4 O22 90.9(11) . 2_565
O20 W4 O22 41.3(10) . 2_565
O1 W5 O14 102.4(11) . 2_565
O1 W5 O8 100.8(11) . .
O14 W5 O8 90.9(10) 2_565 .
O1 W5 O13 102.0(11) . .
O14 W5 O13 86.0(9) 2_565 .
O8 W5 O13 157.2(10) . .
O1 W5 O15 100.8(10) . .
O14 W5 O15 156.4(12) 2_565 .
O8 W5 O15 88.5(9) . .
O13 W5 O15 85.5(9) . .
O1 W5 O11 162.4(11) . 2_565
O14 W5 O11 65.8(12) 2_565 2_565
O8 W5 O11 92.7(11) . 2_565
O13 W5 O11 65.5(11) . 2_565
O15 W5 O11 90.7(11) . 2_565
O1 W5 O22 158.7(10) . .
O14 W5 O22 94.5(12) 2_565 .
O8 W5 O22 65.8(10) . .
O13 W5 O22 91.9(10) . .
O15 W5 O22 63.8(10) . .
O11 W5 O22 38.8(11) 2_565 .
O12 W6 O13 103.0(10) . .
O12 W6 O9 102.4(10) . .
O13 W6 O9 90.8(10) . .
O12 W6 O5 102.6(11) . 2_565
O13 W6 O5 86.7(9) . 2_565
O9 W6 O5 154.8(12) . 2_565
O12 W6 O4 101.3(10) . .
O13 W6 O4 155.5(11) . .
O9 W6 O4 87.3(9) . .
O5 W6 O4 84.8(11) 2_565 .
O12 W6 O20 156.3(10) . .
O13 W6 O20 95.2(10) . .
O9 W6 O20 61.7(10) . .
O5 W6 O20 93.6(12) 2_565 .
O4 W6 O20 62.6(10) . .
O12 W6 Ag1 82.6(7) . .
O13 W6 Ag1 134.7(7) . .
O9 W6 Ag1 132.5(6) . .
O5 W6 Ag1 48.8(6) 2_565 .
O4 W6 Ag1 46.1(6) . .
O20 W6 Ag1 95.5(7) . .

loop_
_geom_bond_atom_site_label_1
_geom_bond_atom_site_label_2
_geom_bond_distance
_geom_bond_site_symmetry_2
C1 C4 1.32(3) .
C1 C11 1.43(4) .
C1 H1 0.9300 .
C2 C4 1.34(3) .
C2 N6 1.36(3) .
C2 H2 0.9300 .
C3 N6 1.30(3) .
C3 C11 1.42(4) .
C3 H3 0.9300 .
C4 C5 1.52(3) .
C5 N10 1.27(3) .
C5 N2 1.33(3) .
C6 N8 1.33(3) .
C6 N5 1.41(3) .
C6 C7 1.41(3) .
C7 C8 1.38(4) .
C7 C9 1.39(4) .
C8 C12 1.36(4) .
C8 H8 0.9300 .
C9 N9 1.34(4) .
C9 H9 0.9300 .
C10 N9 1.29(4) .
C10 C12 1.42(5) .
C10 H10 0.9300 .
C11 H11 0.9300 .
C12 H12 0.9300 .
N1 N7 1.26(3) .
N1 N2 1.39(3) .
N1 Ag2 2.27(2) 2_677
N2 Ag2 2.18(2) 1_655
N3 N8 1.35(3) .
N3 N4 1.36(3) .
N3 Ag2 2.21(2) .
N4 N5 1.29(3) .
N4 Ag4 2.15(2) .
N6 Ag4 2.14(2) 2_576
N7 N10 1.40(3) .
N7 Ag3 2.28(2) 2_677
N8 Ag3 2.237(19) .
N10 Ag3 2.19(2) .
O1 W5 1.63(2) .
O2 W2 1.866(18) .
O2 W1 1.907(18) .
O3 W4 1.869(19) 2_565
O3 W2 1.881(19) .
O4 W6 1.89(2) .
O4 W4 1.91(2) .
O4 Ag1 2.41(2) .
O5 W6 1.88(2) 2_565
O5 W3 1.90(2) .
O5 Ag1 2.50(2) 1_655
O6 W3 1.87(2) .
O6 W1 1.90(2) .
O7 W4 1.650(17) .
O8 W5 1.86(2) .
O8 W4 1.90(2) 2_565
O9 W6 1.87(2) .
O9 W1 1.88(2) .
O10 W3 1.885(18) .
O10 W2 1.886(19) .
O11 P1 1.42(4) .
O11 O21 1.58(5) .
O11 O22 1.67(5) 2_565
O11 W5 2.49(4) 2_565
O11 W3 2.50(4) .
O12 W6 1.626(18) .
O13 W6 1.865(19) .
O13 W5 1.898(18) .
O14 W5 1.85(2) 2_565
O14 W3 1.92(2) .
O15 W2 1.89(2) .
O15 W5 1.90(2) .
O16 W1 1.691(18) .
O17 W2 1.676(19) .
O18 W3 1.673(19) .
O19 W1 1.86(2) .
O19 W4 1.87(2) .
O20 P1 1.59(3) .
O20 O22 1.74(4) 2_565
O20 O21 1.76(4) .
O20 W1 2.38(3) .
O20 W4 2.41(3) .
O20 W6 2.49(3) .
O21 P1 1.45(3) .
O21 O22 1.67(4) .
O21 W3 2.44(3) .
O21 W2 2.52(3) .
O22 P1 1.45(3) .
O22 O11 1.67(5) 2_565
O22 O20 1.74(4) 2_565
O22 W2 2.48(3) .
O22 W4 2.50(3) 2_565
O22 W5 2.52(3) .
P1 O11 1.42(4) 2_565
P1 O21 1.45(3) 2_565
P1 O22 1.45(3) 2_565
P1 O20 1.59(3) 2_565
Ag1 O4 2.41(2) 2_465
Ag1 O5 2.50(2) 2_565
Ag1 O5 2.50(2) 1_455
Ag1 W6 3.2999(18) 2_465
Ag1 W6 3.2999(18) .
Ag2 N2 2.18(2) 1_455
Ag2 N1 2.27(2) 2_677
Ag3 N7 2.28(2) 2_677
Ag4 N6 2.14(2) 2_576
W4 O3 1.869(19) 2_565
W4 O8 1.90(2) 2_565
W4 O22 2.50(3) 2_565
W5 O14 1.85(2) 2_565
W5 O11 2.49(4) 2_565
W6 O5 1.88(2) 2_565
